data_1544828
loop_
_publ_author_name
'Roszak, Kinga'
'Katrusiak, Andrzej'
'Dega-Szafran, Zofia'
'Komasa, Anna'
'Kowalczyk, Iwona'
'Szafran, Miros\/law'

_publ_contact_author_address
;
Faculty of Chemistry,
Adam Mickiewicz University,
Umultowska 89b, 61-614 Pozna\'n
Poland
;
_publ_contact_author_email katran@amu.edu.pl
_publ_contact_author_fax +48(61)8291555
_publ_contact_author_name
;
Andrzej Katrusiak
;
_publ_contact_author_phone +48(61)8291590
_publ_section_title
;
 Conformational flexibility and pseudosymmetric aggregation in a betainium
 salt hydrate
;
_journal_name_full 'Structural Chemistry'
_journal_paper_doi 10.1007/s11224-016-0889-4
_journal_year 2016
_chemical_formula_moiety 'C10 H14 N O2, I, H2 O'
_chemical_formula_sum 'C10 H16 I N O3'
_chemical_formula_weight 325.14
_chemical_name_common
;
3-(trimethylammonium)-benzoic acid iodide hydrate
;
_chemical_name_systematic
;
3-(trimethylammonium)-benzoic acid iodide hydrate
;
_space_group_IT_number 7
_symmetry_cell_setting monoclinic
_symmetry_space_group_name_Hall 'P -2yc'
_symmetry_space_group_name_H-M 'P 1 c 1'
_atom_sites_solution_hydrogens geom
_atom_sites_solution_primary direct
_atom_sites_solution_secondary difmap
_audit_creation_method SHELXL
_cell_angle_alpha 90.00
_cell_angle_beta 118.687(6)
_cell_angle_gamma 90.00
_cell_formula_units_Z 8
_cell_length_a 19.4590(9)
_cell_length_b 7.6795(2)
_cell_length_c 19.4920(9)
_cell_measurement_reflns_used 8472
_cell_measurement_temperature 150(2)
_cell_measurement_theta_max 26.25
_cell_measurement_theta_min 1.19
_cell_volume 2555.3(2)
_computing_cell_refinement 'Bruker FRAMBO'
_computing_data_collection 'Bruker FRAMBO'
_computing_data_reduction 'Bruker SHELXTL'
_computing_molecular_graphics
;X-Seed (Barbour, 2001) 
and POV-Ray (Persistence of Vision, 2004)
Mercury (2008)
;
_computing_publication_material 'SHELXL (Sheldrick, 2014)'
_computing_structure_refinement 'SHELXL (Sheldrick, 2014)'
_computing_structure_solution 'SHELXS (Sheldrick, 2014)'
_diffrn_ambient_temperature 150(2)
_diffrn_measured_fraction_theta_full 0.956
_diffrn_measured_fraction_theta_max 0.942
_diffrn_measurement_device_type 'multiwire proportional'
_diffrn_measurement_method 'phi and omega scans'
_diffrn_radiation_monochromator graphite
_diffrn_radiation_source 'fine-focus sealed tube'
_diffrn_radiation_type MoK\a
_diffrn_radiation_wavelength 0.71073
_diffrn_reflns_av_R_equivalents 0.0732
_diffrn_reflns_av_sigmaI/netI 0.0489
_diffrn_reflns_limit_h_max 24
_diffrn_reflns_limit_h_min -24
_diffrn_reflns_limit_k_max 9
_diffrn_reflns_limit_k_min -9
_diffrn_reflns_limit_l_max 23
_diffrn_reflns_limit_l_min -22
_diffrn_reflns_number 20718
_diffrn_reflns_theta_full 26.00
_diffrn_reflns_theta_max 26.25
_diffrn_reflns_theta_min 1.19
_exptl_absorpt_coefficient_mu 2.496
_exptl_absorpt_correction_T_max 0.779
_exptl_absorpt_correction_T_min 0.684
_exptl_absorpt_correction_type multi-scan
_exptl_absorpt_process_details
; 
Correction for absorption was made using XEMP (SHELXTL, 
Sheldrick (2014).
;
_exptl_crystal_colour colourless
_exptl_crystal_density_diffrn 1.690
_exptl_crystal_density_method 'not measured'
_exptl_crystal_description plate
_exptl_crystal_F_000 1280
_exptl_crystal_size_max 0.25
_exptl_crystal_size_mid 0.13
_exptl_crystal_size_min 0.10
_refine_diff_density_max 1.171
_refine_diff_density_min -1.468
_refine_diff_density_rms 0.218
_refine_ls_abs_structure_details 'Flack H D (1983), Acta Cryst. A39, 876-881'
_refine_ls_abs_structure_Flack 0.1(2)
_refine_ls_extinction_expression Fc^*^=kFc[1+0.001xFc^2^\l^3^/sin(2\q)]^-1/4^
_refine_ls_extinction_method SHELXL
_refine_ls_goodness_of_fit_ref 1.040
_refine_ls_hydrogen_treatment constr
_refine_ls_matrix_type full
_refine_ls_number_parameters 554
_refine_ls_number_reflns 8472
_refine_ls_number_restraints 36
_refine_ls_restrained_S_all 1.048
_refine_ls_R_factor_all 0.0594
_refine_ls_R_factor_gt 0.0555
_refine_ls_shift/su_max 0.000
_refine_ls_shift/su_mean 0.000
_refine_ls_structure_factor_coef Fsqd
_refine_ls_weighting_details 'calc w=1/[\s^2^(Fo^2^)+(0.0018P)^2^+0.1533P] where P=(Fo^2^+2Fc^2^)/3'
_refine_ls_weighting_scheme calc
_refine_ls_wR_factor_gt 0.1521
_refine_ls_wR_factor_ref 0.1549
_reflns_number_gt 7915
_reflns_number_total 8472
_reflns_threshold_expression >2sigma(I)
_journal_article_reference 'Structural Chemistry'
_cod_data_source_file CIF.cif
_cod_data_source_block 150K
_cod_original_sg_symbol_H-M Pc
_cod_database_code 1544828

loop_
_symmetry_equiv_pos_as_xyz
'x, y, z'
'x, -y, z+1/2'

loop_
_atom_site_label
_atom_site_type_symbol
_atom_site_fract_x
_atom_site_fract_y
_atom_site_fract_z
_atom_site_U_iso_or_equiv
_atom_site_adp_type
_atom_site_occupancy
_atom_site_symmetry_multiplicity
_atom_site_calc_flag
_atom_site_refinement_flags
_atom_site_disorder_assembly
_atom_site_disorder_group
I1 I 0.1335(3) 0.972840(9) 0.1793(3) 0.0424(5) Uani 1 1 d DU . .
I2 I -0.1872(3) 0.48435(9) 0.0092(3) 0.0458(6) Uani 1 1 d DU . .
I3 I 0.30190(3) 0.5251(3) -0.0035(4) 0.0557(6) Uani 1 1 d DU . .
I4 I 0.62310(3) 0.9860(2) 0.6640(4) 0.0525(6) Uani 1 1 d DU . .
O1 O -0.12160(8) 0.8550(4) -0.13340(7) 0.0590(9) Uani 1 1 d U . .
H1 H -0.1598 0.8035 -0.1365 0.089 Uiso 1 1 calc R . .
O2 O -0.15340(4) 1.05400(3) -0.06540(4) 0.0420(6) Uani 1 1 d U . .
C7 C -0.11030(8) 1.00200(4) -0.09190(9) 0.0290(8) Uani 1 1 d U . .
C1 C -0.03880(2) 1.10100(2) -0.07610(2) 0.0240(4) Uani 1 1 d U . .
C2 C -0.01860(4) 1.24200(3) -0.03200(4) 0.0340(5) Uani 1 1 d U . .
H2 H -0.0511 1.2829 -0.0129 0.040 Uiso 1 1 calc R . .
C3 C 0.05630(3) 1.33900(3) -0.01200(4) 0.0280(4) Uani 1 1 d U . .
C4 C 0.10170(5) 1.26700(3) -0.03880(4) 0.0390(5) Uani 1 1 d U . .
H4 H 0.1495 1.3196 -0.0259 0.046 Uiso 1 1 calc R . .
C5 C 0.08210(2) 1.12600(2) -0.08220(3) 0.0320(5) Uani 1 1 d U . .
H5 H 0.1177 1.0815 -0.0967 0.039 Uiso 1 1 calc R . .
C6 C 0.01520(2) 1.04500(3) -0.10640(4) 0.0340(5) Uani 1 1 d U . .
H6 H 0.0016 0.9530 -0.1417 0.041 Uiso 1 1 calc R . .
N1 N 0.07640(6) 1.49590(11) 0.04010(6) 0.01600(2) Uani 1 1 d U . .
C8 C 0.02540(7) 1.52200(3) 0.07700(8) 0.0530(6) Uani 1 1 d U . .
H8A H -0.0253 1.5501 0.0345 0.080 Uiso 1 1 calc R . .
H8B H 0.0451 1.6185 0.1123 0.080 Uiso 1 1 calc R . .
H8C H 0.0210 1.4217 0.1043 0.080 Uiso 1 1 calc R . .
C9 C 0.15980(3) 1.46900(2) 0.10850(3) 0.0350(4) Uani 1 1 d U . .
H9A H 0.1667 1.3677 0.1400 0.052 Uiso 1 1 calc R . .
H9B H 0.1754 1.5708 0.1412 0.052 Uiso 1 1 calc R . .
H9C H 0.1915 1.4587 0.0832 0.052 Uiso 1 1 calc R . .
C10 C 0.07810(4) 1.64500(3) -0.00580(4) 0.0440(5) Uani 1 1 d U . .
H10A H 0.1195 1.6256 -0.0183 0.066 Uiso 1 1 calc R . .
H10B H 0.0871 1.7527 0.0223 0.066 Uiso 1 1 calc R . .
H10C H 0.0290 1.6512 -0.0532 0.066 Uiso 1 1 calc R . .
O11 O 0.0707(1) 1.5350(3) 0.2647(2) 0.048(4) Uani 1 1 d U . .
H11 H 0.1074 1.4663 0.2800 0.071 Uiso 1 1 calc RD . .
O12 O 0.02580(2) 1.34500(2) 0.31940(2) 0.0530(5) Uani 1 1 d U . .
C17 C 0.01940(2) 1.48000(2) 0.28680(2) 0.0270(4) Uani 1 1 d U . .
C11 C -0.05050(6) 1.59400(3) 0.26190(7) 0.0400(5) Uani 1 1 d U . .
C12 C -0.06070(7) 1.73100(4) 0.21660(8) 0.0510(6) Uani 1 1 d U . .
H12 H -0.0243 1.7505 0.1993 0.061 Uiso 1 1 calc R . .
C13 C -0.12420(8) 1.84900(4) 0.19300(9) 0.0500(7) Uani 1 1 d U . .
C14 C -0.17980(5) 1.79400(3) 0.21390(5) 0.0380(5) Uani 1 1 d U . .
H14 H -0.2257 1.8586 0.1960 0.045 Uiso 1 1 calc R . .
C15 C -0.17020(7) 1.63900(4) 0.26280(8) 0.0490(6) Uani 1 1 d U . .
H15 H -0.2099 1.6075 0.2741 0.059 Uiso 1 1 calc R . .
C16 C -0.10780(5) 1.55000(3) 0.28940(5) 0.0370(5) Uani 1 1 d U . .
H16 H -0.0981 1.4607 0.3249 0.045 Uiso 1 1 calc R . .
N2 N -0.1426(1) 1.9960(2) 0.1375(2) 0.02400(4) Uani 1 1 d U . .
C18 C -0.07620(8) 2.03900(4) 0.13200(2) 0.0630(8) Uani 1 1 d U . .
H18A H -0.0324 2.0494 0.1839 0.095 Uiso 1 1 calc R . .
H18B H -0.0844 2.1482 0.1053 0.095 Uiso 1 1 calc R . .
H18C H -0.0657 1.9501 0.1040 0.095 Uiso 1 1 calc R . .
C19 C -0.21110(7) 1.98700(3) 0.06420(8) 0.04600(6) Uani 1 1 d U . .
H19A H -0.2095 1.8843 0.0369 0.069 Uiso 1 1 calc R . .
H19B H -0.2140 2.0882 0.0339 0.069 Uiso 1 1 calc R . .
H19C H -0.2562 1.9829 0.0719 0.069 Uiso 1 1 calc R . .
C20 C -0.16140(6) 2.16000(3) 0.18150(6) 0.05100(6) Uani 1 1 d U . .
H20A H -0.2074 2.1339 0.1860 0.076 Uiso 1 1 calc R . .
H20B H -0.1701 2.2644 0.1513 0.076 Uiso 1 1 calc R . .
H20C H -0.1177 2.1769 0.2327 0.076 Uiso 1 1 calc R . .
O21 O 0.5531(2) 1.6410(2) 0.3053(1) 0.0510(4) Uani 1 1 d U . .
H21 H 0.5995 1.6671 0.3239 0.077 Uiso 1 1 calc R . .
O22 O 0.59180(4) 1.42700(3) 0.25280(5) 0.0650(6) Uani 1 1 d U . .
C27 C 0.53940(4) 1.49100(2) 0.26470(6) 0.0440(6) Uani 1 1 d U . .
C21 C 0.46470(6) 1.41300(3) 0.24720(6) 0.0430(6) Uani 1 1 d U . .
C22 C 0.44750(4) 1.25000(3) 0.19860(4) 0.0340(5) Uani 1 1 d U . .
H22 H 0.4821 1.2074 0.1823 0.041 Uiso 1 1 calc R . .
C23 C 0.38560(7) 1.17600(4) 0.18170(8) 0.0480(6) Uani 1 1 d U . .
C24 C 0.33070(6) 1.21500(3) 0.21300(5) 0.0420(6) Uani 1 1 d U . .
H24 H 0.2878 1.1447 0.2022 0.050 Uiso 1 1 calc R . .
C25 C 0.34870(7) 1.36800(4) 0.26100(8) 0.0540(7) Uani 1 1 d U . .
H25 H 0.3190 1.4006 0.2847 0.065 Uiso 1 1 calc RD . .
C26 C 0.41750(3) 1.47300(3) 0.27070(4) 0.0320(5) Uani 1 1 d U . .
H26 H 0.4264 1.5819 0.2939 0.038 Uiso 1 1 calc R . .
N3 N 0.3592(5) 1.0080(2) 0.1378(4) 0.033(5) Uani 1 1 d U . .
C28 C 0.38200(2) 1.02800(5) 0.06400(2) 0.0360(1) Uani 1 1 d U . .
H28A H 0.3626 1.1369 0.0379 0.053 Uiso 1 1 calc R . .
H28B H 0.3583 0.9340 0.0277 0.053 Uiso 1 1 calc R . .
H28C H 0.4378 1.0233 0.0854 0.053 Uiso 1 1 calc R . .
C29 C 0.27700(2) 0.93600(6) 0.11200(2) 0.03100(2) Uani 1 1 d U . .
H29A H 0.2744 0.8960 0.1576 0.046 Uiso 1 1 calc R . .
H29B H 0.2672 0.8408 0.0770 0.046 Uiso 1 1 calc R . .
H29C H 0.2393 1.0260 0.0869 0.046 Uiso 1 1 calc R . .
C30 C 0.41900(2) 0.85400(6) 0.16900(2) 0.03600(2) Uani 1 1 d U . .
H30A H 0.4696 0.8976 0.2055 0.054 Uiso 1 1 calc R . .
H30B H 0.4218 0.8010 0.1255 0.054 Uiso 1 1 calc R . .
H30C H 0.4019 0.7697 0.1935 0.054 Uiso 1 1 calc R . .
O31 O 0.36090(8) 1.06600(2) 0.40790(2) 0.0560(5) Uani 1 1 d U . .
H31 H 0.3241 1.0017 0.3992 0.0840 Uiso 1 1 calc RD . .
O32 O 0.40510(3) 0.84000(2) 0.36050(3) 0.0580(5) Uani 1 1 d U . .
C37 C 0.41400(3) 0.97900(3) 0.39610(7) 0.0630(8) Uani 1 1 d U . .
C31 C 0.48210(5) 1.09200(3) 0.41380(6) 0.0360(5) Uani 1 1 d U . .
C32 C 0.4944(2) 1.2510(2) 0.4591(2) 0.022(4) Uani 1 1 d DU . .
H32 H 0.4574 1.2921 0.4724 0.026 Uiso 1 1 calc R . .
C33 C 0.56350(2) 1.33500(3) 0.48070(3) 0.0230(4) Uani 1 1 d U . .
C34 C 0.61760(6) 1.29600(3) 0.45320(5) 0.0420(6) Uani 1 1 d U . .
H34 H 0.6608 1.3665 0.4651 0.050 Uiso 1 1 calc R . .
C35 C 0.60350(4) 1.15600(3) 0.41030(5) 0.03600(5) Uani 1 1 d U . .
H35 H 0.6361 1.1248 0.3899 0.043 Uiso 1 1 calc R . .
C36 C 0.53400(5) 1.04900(3) 0.39490(6) 0.0450(6) Uani 1 1 d U . .
H36 H 0.5281 0.9424 0.3697 0.054 Uiso 1 1 calc R . .
N4 N 0.57870(6) 1.5110(1) 0.5323(6) 0.01700(2) Uani 1 1 d U . .
C38 C 0.51860(5) 1.53000(3) 0.56100(5) 0.03600(5) Uani 1 1 d U . .
H38A H 0.4669 1.5542 0.5195 0.053 Uiso 1 1 calc R . .
H38B H 0.5359 1.6238 0.5980 0.053 Uiso 1 1 calc R . .
H38C H 0.5178 1.4238 0.5868 0.053 Uiso 1 1 calc R . .
C39 C 0.57800(3) 1.65500(2) 0.48670(3) 0.03100(4) Uani 1 1 d U . .
H39A H 0.6169 1.6411 0.4702 0.046 Uiso 1 1 calc R . .
H39B H 0.5906 1.7543 0.5205 0.046 Uiso 1 1 calc R . .
H39C H 0.5276 1.6715 0.4417 0.046 Uiso 1 1 calc R . .
C40 C 0.65720(5) 1.46600(3) 0.60320(5) 0.0360(5) Uani 1 1 d U . .
H40A H 0.6519 1.3595 0.6260 0.054 Uiso 1 1 calc R . .
H40B H 0.6698 1.5592 0.6402 0.054 Uiso 1 1 calc R . .
H40C H 0.6982 1.4540 0.5896 0.054 Uiso 1 1 calc R . .
O4W O 0.23280(1) 0.85300(3) 0.36980(8) 0.0680(6) Uani 1 1 d U . .
H14W H 0.2452 0.7606 0.3973 0.103 Uiso 1 1 d GD . .
H24W H 0.1840 0.8514 0.3379 0.103 Uiso 1 1 d GD . .
O1W O -0.24460(1) 0.67300(3) -0.17330(2) 0.0600(5) Uani 1 1 d U . .
H11W H -0.2543 0.5732 -0.1608 0.090 Uiso 1 1 d GD . .
H21W H -0.2856 0.7119 -0.2123 0.090 Uiso 1 1 d GD . .
O3W O 0.68100(4) 1.81500(3) 0.34770(5) 0.074(7) Uani 1 1 d U . .
H13W H 0.7272 1.7930 0.3834 0.110 Uiso 1 1 d GD . .
H23W H 0.6830 1.8722 0.3114 0.110 Uiso 1 1 d GD . .
O2W O 0.19010(2) 1.34500(3) 0.2977(2) 0.060(5) Uani 1 1 d U . .
H12W H 0.2335 1.3477 0.3396 0.090 Uiso 1 1 d GD . .
H22W H 0.1888 1.2569 0.2708 0.090 Uiso 1 1 d GD . .

loop_
_atom_site_aniso_label
_atom_site_aniso_U_11
_atom_site_aniso_U_22
_atom_site_aniso_U_33
_atom_site_aniso_U_23
_atom_site_aniso_U_13
_atom_site_aniso_U_12
I1 0.0601(12) 0.0220(6) 0.0672(13) -0.0042(10) 0.0483(12) -0.0050(9)
I2 0.0655(14) 0.0228(7) 0.0738(15) 0.0066(9) 0.0533(14) 0.0084(9)
I3 0.0507(13) 0.0436(9) 0.0586(14) -0.0037(11) 0.0148(11) -0.0054(11)
I4 0.0532(13) 0.0319(8) 0.0740(17) 0.0006(10) 0.0317(13) -0.0067(9)
O1 0.060(11) 0.057(11) 0.065(11) -0.008(7) 0.032(8) -0.005(7)
O2 0.042(8) 0.044(8) 0.044(8) -0.006(6) 0.024(6) -0.002(6)
C7 0.028(10) 0.026(10) 0.029(10) -0.001(6) 0.012(7) -0.006(6)
C1 0.028(5) 0.019(5) 0.026(5) 0.002(3) 0.013(4) 0.002(3)
C2 0.036(6) 0.032(6) 0.033(6) -0.002(4) 0.018(4) -0.003(4)
C3 0.031(6) 0.024(5) 0.028(6) 0.003(4) 0.013(4) -0.004(3)
C4 0.039(6) 0.037(6) 0.041(7) 0.000(4) 0.020(4) 0.001(4)
C5 0.034(6) 0.032(6) 0.034(6) 0.001(4) 0.018(4) 0.001(4)
C6 0.039(6) 0.031(6) 0.032(6) 0.000(4) 0.018(4) 0.001(4)
N1 0.020(4) 0.015(3) 0.013(3) -0.005(2) 0.008(3) -0.004(2)
C8 0.053(7) 0.055(7) 0.053(7) -0.003(4) 0.026(5) -0.004(4)
C9 0.037(5) 0.035(5) 0.032(5) 0.000(4) 0.017(4) -0.001(4)
C10 0.045(6) 0.043(6) 0.044(6) 0.001(4) 0.021(4) -0.001(4)
O11 0.049(6) 0.045(5) 0.050(6) 0.006(4) 0.026(4) -0.001(4)
O12 0.055(6) 0.050(6) 0.060(6) 0.008(4) 0.031(4) 0.001(4)
C17 0.028(5) 0.023(5) 0.028(5) 0.001(3) 0.013(4) 0.000(3)
C11 0.042(7) 0.038(6) 0.040(7) -0.002(4) 0.021(4) 0.001(4)
C12 0.052(7) 0.050(7) 0.053(7) -0.001(4) 0.027(5) 0.001(4)
C13 0.053(8) 0.046(8) 0.050(8) 0.001(4) 0.024(5) -0.002(4)
C14 0.039(6) 0.036(6) 0.038(6) -0.003(4) 0.018(4) 0.002(4)
C15 0.050(7) 0.051(7) 0.050(7) 0.001(4) 0.026(5) -0.002(4)
C16 0.039(6) 0.034(6) 0.037(6) -0.001(4) 0.018(4) -0.001(4)
N2 0.027(5) 0.022(5) 0.026(5) 0.000(3) 0.014(4) -0.002(3)
C18 0.064(9) 0.063(9) 0.063(9) 0.004(4) 0.031(5) 0.000(4)
C19 0.047(7) 0.041(7) 0.048(7) 0.005(4) 0.021(4) -0.004(4)
C20 0.052(7) 0.050(7) 0.052(7) 0.001(4) 0.026(5) 0.000(4)
O21 0.052(6) 0.049(6) 0.055(6) 0.001(4) 0.027(4) -0.007(4)
O22 0.066(7) 0.064(7) 0.068(7) 0.000(4) 0.034(5) -0.006(4)
C27 0.044(7) 0.042(7) 0.043(7) -0.001(4) 0.019(5) 0.001(4)
C21 0.044(7) 0.042(7) 0.043(7) 0.003(4) 0.022(4) -0.002(4)
C22 0.035(6) 0.032(6) 0.036(6) -0.002(4) 0.018(4) 0.000(4)
C23 0.049(7) 0.046(7) 0.050(7) -0.001(4) 0.023(5) -0.001(4)
C24 0.042(7) 0.038(7) 0.044(7) 0.001(4) 0.020(4) -0.001(4)
C25 0.055(8) 0.055(8) 0.055(8) 0.001(4) 0.028(5) -0.001(4)
C26 0.035(6) 0.034(6) 0.032(6) 0.005(4) 0.020(4) -0.003(4)
N3 0.036(6) 0.030(6) 0.032(6) 0.002(3) 0.015(4) -0.006(3)
C28 0.037(6) 0.037(6) 0.037(6) -0.007(4) 0.022(4) 0.001(4)
C29 0.032(5) 0.027(5) 0.033(5) 0.000(4) 0.014(4) 0.001(4)
C30 0.035(6) 0.035(6) 0.036(6) -0.002(4) 0.017(4) 0.000(4)
O31 0.056(6) 0.053(6) 0.060(6) -0.002(4) 0.030(4) -0.001(4)
O32 0.060(6) 0.051(6) 0.062(6) -0.005(4) 0.028(4) -0.003(4)
C37 0.065(9) 0.061(9) 0.063(9) -0.002(4) 0.030(5) 0.002(4)
C31 0.036(6) 0.035(6) 0.038(6) 0.002(4) 0.019(4) 0.002(4)
C32 0.024(5) 0.018(5) 0.025(5) 0.003(3) 0.013(4) -0.001(3)
C33 0.024(5) 0.023(5) 0.025(5) 0.001(3) 0.014(4) 0.000(3)
C34 0.041(7) 0.042(7) 0.043(7) 0.001(4) 0.021(4) -0.001(4)
C35 0.038(6) 0.036(6) 0.037(6) 0.003(4) 0.020(4) 0.000(4)
C36 0.046(7) 0.042(7) 0.045(7) 0.003(4) 0.021(4) 0.001(4)
N4 0.021(3) 0.014(3) 0.018(3) 0.002(2) 0.011(3) -0.002(2)
C38 0.037(6) 0.037(6) 0.037(6) -0.007(4) 0.022(4) 0.001(4)
C39 0.032(5) 0.027(5) 0.033(5) 0.000(4) 0.014(4) 0.001(4)
C40 0.035(6) 0.035(6) 0.036(6) -0.002(4) 0.017(4) 0.000(4)
O4W 0.067(7) 0.068(7) 0.070(7) 0.003(4) 0.033(4) -0.003(4)
O1W 0.059(6) 0.056(6) 0.063(6) -0.002(4) 0.027(4) -0.002(4)
O3W 0.072(7) 0.070(7) 0.077(7) -0.001(4) 0.034(5) -0.002(4)
O2W 0.060(6) 0.060(6) 0.060(6) -0.002(4) 0.029(4) 0.001(4)

loop_
_atom_type_symbol
_atom_type_description
_atom_type_scat_dispersion_real
_atom_type_scat_dispersion_imag
_atom_type_scat_source
C C 0.0033 0.0016 'International Tables Vol C Tables 4.2.6.8 and 6.1.1.4'
H H 0.0000 0.0000 'International Tables Vol C Tables 4.2.6.8 and 6.1.1.4'
N N 0.0061 0.0033 'International Tables Vol C Tables 4.2.6.8 and 6.1.1.4'
O O 0.0106 0.0060 'International Tables Vol C Tables 4.2.6.8 and 6.1.1.4'
I I -0.4742 1.8119 'International Tables Vol C Tables 4.2.6.8 and 6.1.1.4'

loop_
_geom_angle_atom_site_label_1
_geom_angle_atom_site_label_2
_geom_angle_atom_site_label_3
_geom_angle
_geom_angle_site_symmetry_1
_geom_angle_site_symmetry_3
C7 O1 H1 109.6 . .
O2 C7 O1 124.87(14) . .
O2 C7 C1 120.14(7) . .
O1 C7 C1 114.96(14) . .
C7 C1 C6 122.56(5) . .
C7 C1 C2 120.83(7) . .
C6 C1 C2 116.58(5) . .
C1 C2 C3 121.41(6) . .
C1 C2 H2 119.2 . .
C3 C2 H2 119.3 . .
C4 C3 C2 115.45(5) . .
C4 C3 N1 125.96(7) . .
C2 C3 N1 118.40(7) . .
C5 C4 C3 123.27(8) . .
C5 C4 H4 118.4 . .
C3 C4 H4 118.5 . .
C6 C5 C4 123.71(6) . .
C6 C5 H5 118.1 . .
C4 C5 H5 118.1 . .
C5 C6 C1 119.14(4) . .
C5 C6 H6 120.5 . .
C1 C6 H6 120.5 . .
C10 N1 C8 113.89(7) . .
C10 N1 C3 106.82(7) . .
C8 N1 C3 114.59(8) . .
C10 N1 C9 108.08(8) . .
C8 N1 C9 105.59(9) . .
C3 N1 C9 107.56(7) . .
N1 C8 H8A 105.0 . .
N1 C8 H8B 109.5 . .
H8A C8 H8B 109.5 . .
N1 C8 H8C 115.0 . .
H8A C8 H8C 109.5 . .
H8B C8 H8C 109.5 . .
N1 C9 H9A 115.0 . .
N1 C9 H9B 109.4 . .
H9A C9 H9B 109.5 . .
N1 C9 H9C 104.0 . .
H9A C9 H9C 109.5 . .
H9B C9 H9C 109.5 . .
N1 C10 H10A 108.0 . .
N1 C10 H10B 112.0 . .
H10A C10 H10B 109.5 . .
N1 C10 H10C 109.5 . .
H10A C10 H10C 109.5 . .
H10B C10 H10C 109.5 . .
C17 O11 H11 109.5 . .
O12 C17 O11 123.10(12) . .
O12 C17 C11 122.06(5) . .
O11 C17 C11 114.66(12) . .
C16 C11 C12 121.41(11) . .
C16 C11 C17 118.27(6) . .
C12 C11 C17 120.32(11) . .
C13 C12 C11 123.46(14) . .
C13 C12 H12 118.4 . .
C11 C12 H12 118.2 . .
C12 C13 C14 112.92(8) . .
C12 C13 N2 126.0(2) . .
C14 C13 N2 119.66(15) . .
C15 C14 C13 123.85(10) . .
C15 C14 H14 118.0 . .
C13 C14 H14 118.2 . .
C16 C15 C14 119.82(12) . .
C16 C15 H15 120.2 . .
C14 C15 H15 120.1 . .
C15 C16 C11 117.79(8) . .
C15 C16 H16 121.0 . .
C11 C16 H16 121.1 . .
C19 N2 C20 102.99(15) . .
C19 N2 C13 118.73(16) . .
C20 N2 C13 103.7(2) . .
C19 N2 C18 113.3(2) . .
C20 N2 C18 107.69(13) . .
C13 N2 C18 109.26(19) . .
N2 C18 H18A 109.2 . .
N2 C18 H18B 109.4 . .
H18A C18 H18B 109.5 . .
N2 C18 H18C 109.9 . .
H18A C18 H18C 109.5 . .
H18B C18 H18C 109.5 . .
N2 C19 H19A 109.6 . .
N2 C19 H19B 109.6 . .
H19A C19 H19B 109.5 . .
N2 C19 H19C 109.3 . .
H19A C19 H19C 109.5 . .
H19B C19 H19C 109.5 . .
N2 C20 H20A 109.4 . .
N2 C20 H20B 109.6 . .
H20A C20 H20B 109.5 . .
N2 C20 H20C 109.4 . .
H20A C20 H20C 109.5 . .
H20B C20 H20C 109.5 . .
C27 O21 H21 109.6 . .
O22 C27 O21 119.61(18) . .
O22 C27 C21 127.41(5) . .
O21 C27 C21 112.53(18) . .
C22 C21 C26 122.53(9) . .
C22 C21 C27 112.65(9) . .
C26 C21 C27 124.81(6) . .
C21 C22 C23 116.56(9) . .
C21 C22 H22 121.9 . .
C23 C22 H22 121.7 . .
C22 C23 C24 126.94(8) . .
C22 C23 N3 125.2(4) . .
C24 C23 N3 106.9(4) . .
C23 C24 C25 115.57(10) . .
C23 C24 H24 122.2 . .
C25 C24 H24 122.2 . .
C24 C25 C26 116.55(11) . .
C24 C25 H25 121.8 . .
C26 C25 H25 121.8 . .
C21 C26 C25 120.57(6) . .
C21 C26 H26 119.5 . .
C25 C26 H26 119.5 . .
C29 N3 C23 121.1(6) . .
C29 N3 C28 114.2(4) . .
C23 N3 C28 104.4(4) . .
C29 N3 C30 108.7(2) . .
C23 N3 C30 116.3(5) . .
C28 N3 C30 87.1(4) . .
N3 C28 H28A 109.3 . .
N3 C28 H28B 109.5 . .
H28A C28 H28B 109.5 . .
N3 C28 H28C 109.6 . .
H28A C28 H28C 109.5 . .
H28B C28 H28C 109.5 . .
N3 C29 H29A 109.5 . .
N3 C29 H29B 109.5 . .
H29A C29 H29B 109.5 . .
N3 C29 H29C 109.4 . .
H29A C29 H29C 109.5 . .
H29B C29 H29C 109.5 . .
N3 C30 H30A 109.5 . .
N3 C30 H30B 109.6 . .
H30A C30 H30B 109.5 . .
N3 C30 H30C 109.3 . .
H30A C30 H30C 109.5 . .
H30B C30 H30C 109.5 . .
C37 O31 H31 109.0 . .
O32 C37 O31 127.86(8) . .
O32 C37 C31 120.30(8) . .
O31 C37 C31 110.22(5) . .
C32 C31 C36 118.0(2) . .
C32 C31 C37 120.1(17) . .
C36 C31 C37 121.76(6) . .
C31 C32 C33 115.8(17) . .
C31 C32 H32 122.2 . .
C33 C32 H32 122.0 . .
C34 C33 C32 125.61(14) . .
C34 C33 N4 117.4(2) . .
C32 C33 N4 116.4(2) . .
C33 C34 C35 116.59(8) . .
C33 C34 H34 121.7 . .
C35 C34 H34 121.7 . .
C34 C35 C36 118.39(9) . .
C34 C35 H35 120.7 . .
C36 C35 H35 120.7 . .
C35 C36 C31 124.74(5) . .
C35 C36 H36 117.8 . .
C31 C36 H36 117.9 . .
C38 N4 C39 112.2(3) . .
C38 N4 C33 111.3(3) . .
C39 N4 C33 108.5(6) . .
C38 N4 C40 107.4(6) . .
C39 N4 C40 116.7(4) . .
C33 N4 C40 100.2(2) . .
N4 C38 H38A 113.0 . .
N4 C38 H38B 107.0 . .
H38A C38 H38B 109.5 . .
N4 C38 H38C 109.4 . .
H38A C38 H38C 109.5 . .
H38B C38 H38C 109.5 . .
N4 C39 H39A 111.0 . .
N4 C39 H39B 106.0 . .
H39A C39 H39B 109.5 . .
N4 C39 H39C 112.0 . .
H39A C39 H39C 109.5 . .
H39B C39 H39C 109.5 . .
N4 C40 H40A 109.5 . .
N4 C40 H40B 107.0 . .
H40A C40 H40B 109.5 . .
N4 C40 H40C 112.0 . .
H40A C40 H40C 109.5 . .
H40B C40 H40C 109.5 . .
H14W O4W H24W 109.4 . .
H11W O1W H21W 109.5 . .
H13W O3W H23W 109.3 . .
H12W O2W H22W 109.4 . .

loop_
_geom_bond_atom_site_label_1
_geom_bond_atom_site_label_2
_geom_bond_distance
_geom_bond_site_symmetry_2
O1 C7 1.344(3) .
O1 H1 0.8200 .
O2 C7 1.2432(18) .
C7 C1 1.4823(16) .
C1 C6 1.4946(7) .
C1 C2 1.3197(5) .
C2 C3 1.5118(10) .
C2 H2 0.9300 .
C3 C4 1.3424(11) .
C3 N1 1.5016(10) .
C4 C5 1.3129(5) .
C4 H4 0.9300 .
C5 C6 1.3094(7) .
C5 H5 0.9300 .
C6 H6 0.9300 .
N1 C10 1.4632(11) .
N1 C8 1.493(2) .
N1 C9 1.5417(13) .
C8 H8A 0.9600 .
C8 H8B 0.9600 .
C8 H8C 0.9600 .
C9 H9A 0.9600 .
C9 H9B 0.9600 .
C9 H9C 0.9600 .
C10 H10A 0.9600 .
C10 H10B 0.9600 .
C10 H10C 0.9600 .
O11 C17 1.332(3) .
O11 H11 0.8200 .
O12 C17 1.1909(3) .
C17 C11 1.490(3) .
C11 C16 1.490(3) .
C11 C12 1.3258(12) .
C12 C13 1.4191(18) .
C12 H12 0.9300 .
C13 C14 1.392(2) .
C13 N2 1.484(3) .
C14 C15 1.4796(10) .
C14 H14 0.9300 .
C15 C16 1.2673(16) .
C15 H15 0.9300 .
C16 H16 0.9300 .
N2 C19 1.410(3) .
N2 C20 1.660(2) .
N2 C18 1.387(3) .
C18 H18A 0.9600 .
C18 H18B 0.9600 .
C18 H18C 0.9600 .
C19 H19A 0.9600 .
C19 H19B 0.9600 .
C19 H19C 0.9600 .
C20 H20A 0.9600 .
C20 H20B 0.9600 .
C20 H20C 0.9600 .
O21 C27 1.348(5) .
O21 H21 0.8200 .
O22 C27 1.2499(12) .
C27 C21 1.4533(15) .
C21 C22 1.5073(7) .
C21 C26 1.2921(14) .
C22 C23 1.2253(16) .
C22 H22 0.9300 .
C23 C24 1.4930(19) .
C23 N3 1.496(4) .
C24 C25 1.4367(10) .
C24 H24 0.9300 .
C25 C26 1.4951(14) .
C25 H25 0.9300 .
C26 H26 0.9300 .
N3 C29 1.531(9) .
N3 C28 1.704(9) .
N3 C30 1.563(6) .
C28 H28A 0.9600 .
C28 H28B 0.9600 .
C28 H28C 0.9600 .
C29 H29A 0.9600 .
C29 H29B 0.9600 .
C29 H29C 0.9600 .
C30 H30A 0.9600 .
C30 H30B 0.9700 .
C30 H30C 0.9600 .
O31 C37 1.3400(11) .
O31 H31 0.8200 .
O32 C37 1.2398(11) .
C37 C31 1.480(3) .
C31 C32 1.460(3) .
C31 C36 1.2735(15) .
C32 C33 1.363(4) .
C32 H32 0.9300 .
C33 C34 1.4237(13) .
C33 N4 1.625(6) .
C34 C35 1.3077(7) .
C34 H34 0.9300 .
C35 C36 1.4848(12) .
C35 H35 0.9300 .
C36 H36 0.9300 .
N4 C38 1.526(6) .
N4 C39 1.415(6) .
N4 C40 1.528(9) .
C38 H38A 0.9600 .
C38 H38B 0.9600 .
C38 H38C 0.9600 .
C39 H39A 0.9600 .
C39 H39B 0.9600 .
C39 H39C 0.9600 .
C40 H40A 0.9600 .
C40 H40B 0.9600 .
C40 H40C 0.9600 .
O4W H14W 0.8500 .
O4W H24W 0.8492 .
O1W H11W 0.8492 .
O1W H21W 0.8500 .
O3W H13W 0.8486 .
O3W H23W 0.8493 .
O2W H12W 0.8477 .
O2W H22W 0.8510 .

loop_
_geom_torsion_atom_site_label_1
_geom_torsion_atom_site_label_2
_geom_torsion_atom_site_label_3
_geom_torsion_atom_site_label_4
_geom_torsion
_geom_torsion_site_symmetry_1
_geom_torsion_site_symmetry_2
_geom_torsion_site_symmetry_3
_geom_torsion_site_symmetry_4
O2 C7 C1 C6 -179.97(8) . . . .
O1 C7 C1 C6 2.06(15) . . . .
O2 C7 C1 C2 2.06(14) . . . .
O1 C7 C1 C2 -175.92(11) . . . .
C7 C1 C2 C3 176.83(7) . . . .
C6 C1 C2 C3 -1.26(7) . . . .
C1 C2 C3 C4 -3.15(8) . . . .
C1 C2 C3 N1 -178.53(6) . . . .
C2 C3 C4 C5 2.68(9) . . . .
N1 C3 C4 C5 177.66(7) . . . .
C3 C4 C5 C6 2.80(9) . . . .
C4 C5 C6 C1 -7.56(8) . . . .
C7 C1 C6 C5 -171.53(7) . . . .
C2 C1 C6 C5 6.53(7) . . . .
C4 C3 N1 C10 67.39(10) . . . .
C2 C3 N1 C10 -117.76(8) . . . .
C4 C3 N1 C8 -165.48(8) . . . .
C2 C3 N1 C8 9.37(11) . . . .
C4 C3 N1 C9 -48.43(10) . . . .
C2 C3 N1 C9 126.41(7) . . . .
O12 C17 C11 C16 9.39(10) . . . .
O11 C17 C11 C16 -175.26(16) . . . .
O12 C17 C11 C12 -170.80(8) . . . .
O11 C17 C11 C12 4.56(19) . . . .
C16 C11 C12 C13 2.27(17) . . . .
C17 C11 C12 C13 -177.55(10) . . . .
C11 C12 C13 C14 -7.72(17) . . . .
C11 C12 C13 N2 -174.74(17) . . . .
C12 C13 C14 C15 6.15(16) . . . .
N2 C13 C14 C15 174.11(15) . . . .
C13 C14 C15 C16 1.38(15) . . . .
C14 C15 C16 C11 -7.28(13) . . . .
C12 C11 C16 C15 5.86(14) . . . .
C17 C11 C16 C15 -174.33(8) . . . .
C12 C13 N2 C19 112.0(2) . . . .
C14 C13 N2 C19 -54.2(3) . . . .
C12 C13 N2 C20 -134.61(14) . . . .
C14 C13 N2 C20 59.2(2) . . . .
C12 C13 N2 C18 -20.0(3) . . . .
C14 C13 N2 C18 173.76(12) . . . .
O22 C27 C21 C22 -9.77(13) . . . .
O21 C27 C21 C22 177.29(10) . . . .
O22 C27 C21 C26 169.51(9) . . . .
O21 C27 C21 C26 -3.43(14) . . . .
C26 C21 C22 C23 0.36(12) . . . .
C27 C21 C22 C23 179.66(9) . . . .
C21 C22 C23 C24 -9.23(14) . . . .
C21 C22 C23 N3 -176.6(3) . . . .
C22 C23 C24 C25 7.57(15) . . . .
N3 C23 C24 C25 176.8(3) . . . .
C23 C24 C25 C26 2.65(13) . . . .
C22 C21 C26 C25 9.45(12) . . . .
C27 C21 C26 C25 -169.77(9) . . . .
C24 C25 C26 C21 -10.51(13) . . . .
C22 C23 N3 C29 -173.4(3) . . . .
C24 C23 N3 C29 17.1(5) . . . .
C22 C23 N3 C28 -43.0(5) . . . .
C24 C23 N3 C28 147.6(3) . . . .
C22 C23 N3 C30 51.0(6) . . . .
C24 C23 N3 C30 -118.5(5) . . . .
O32 C37 C31 C32 -176.92(16) . . . .
O31 C37 C31 C32 16.47(18) . . . .
O32 C37 C31 C36 -1.60(15) . . . .
O31 C37 C31 C36 -168.21(9) . . . .
C36 C31 C32 C33 -3.3(3) . . . .
C37 C31 C32 C33 172.17(15) . . . .
C31 C32 C33 C34 10.1(3) . . . .
C31 C32 C33 N4 -179.2(4) . . . .
C32 C33 C34 C35 -7.83(17) . . . .
N4 C33 C34 C35 -178.5(3) . . . .
C33 C34 C35 C36 -0.90(10) . . . .
C34 C35 C36 C31 7.38(13) . . . .
C32 C31 C36 C35 -4.97(19) . . . .
C37 C31 C36 C35 179.62(9) . . . .
C34 C33 N4 C38 -177.0(3) . . . .
C32 C33 N4 C38 11.4(6) . . . .
C34 C33 N4 C39 59.1(5) . . . .
C32 C33 N4 C39 -112.47(15) . . . .
C34 C33 N4 C40 -63.7(4) . . . .
C32 C33 N4 C40 124.8(3) . . . .
